data_9004500
loop_
_publ_author_name
'Sherriff, B. L.'
'Sokolova, E. V.'
'Kabalov, Y. K.'
'Teertstra, D. K.'
'Kunath-Fandrei G'
'Goetz, S.'
'Jager, C.'

_publ_section_title
;Intermediate scapolite: 29Si MAS and 26Al SATRAS NMR spectroscopy and
 Rietveld structure-refinement Sample: PAM-5
;
_journal_name_full 'The Canadian Mineralogist'
_journal_page_first 1267
_journal_page_last 1283
_journal_volume 36
_journal_year 1998
_chemical_formula_sum 'Al3.92 Ca1.32 Cl0.58 K0.2 Na2.4 O24.52 S0.13 Si8.08'
_chemical_name_mineral Scapolite
_space_group_IT_number 86
_symmetry_space_group_name_Hall '-P 4bc'
_symmetry_space_group_name_H-M 'P 42/n :2'
_cell_angle_alpha 90
_cell_angle_beta 90
_cell_angle_gamma 90
_cell_formula_units_Z 2
_cell_length_a 12.0739
_cell_length_b 12.0739
_cell_length_c 7.5806
_cell_volume 1105.093
_database_code_amcsd 0005575
_exptl_crystal_density_diffrn 2.601
_cod_original_sg_symbol_H-M 'P 42/n'
_cod_original_formula_sum 'Na2.4 K.2 Ca1.32 Si8.08 Al3.92 Cl.58 S.13 O24.52'
_cod_database_code 9004500

loop_
_space_group_symop_operation_xyz
x,y,z
y,1/2-x,1/2-z
-y,1/2+x,1/2+z
1/2+x,1/2+y,-z
1/2-x,1/2-y,z
1/2-y,x,1/2-z
1/2+y,-x,1/2+z
-x,-y,-z

loop_
_atom_site_label
_atom_site_fract_x
_atom_site_fract_y
_atom_site_fract_z
_atom_site_occupancy
_atom_site_U_iso_or_equiv
_atom_site_type_symbol
_atom_site_attached_hydrogens
NaM 0.53870 0.61630 0.74500 0.60000 0.04433 Na 0
KM 0.53870 0.61630 0.74500 0.05000 0.04433 K 0
CaM 0.53870 0.61630 0.74500 0.33000 0.04433 Ca 0
SiT1 0.66050 0.58970 0.25000 1.00000 0.02343 Si 0
SiT2 0.16400 0.91200 0.04300 0.51000 0.02153 Si 0
AlT2 0.16400 0.91200 0.04300 0.49000 0.02153 Al 0
SiT3 0.08900 0.66300 0.95600 0.51000 0.02280 Si 0
AlT3 0.08900 0.66300 0.95600 0.49000 0.02280 Al 0
ClA 0.25000 0.25000 0.25000 0.58000 0.08866 Cl 0
SA 0.25000 0.25000 0.25000 0.13000 0.08866 S 0
O1 0.60450 0.70670 0.24900 1.00000 0.02280 O 0
O2 0.12750 0.94100 0.25700 1.00000 0.03040 O 0
O3 0.19500 0.60300 0.04100 1.00000 0.02913 O 0
O4 0.09700 0.79700 0.96400 1.00000 0.02533 O 0
O5 0.62000 0.52300 0.07900 1.00000 0.01646 O 0
O6 0.97800 0.62300 0.07000 1.00000 0.03926 O 0
O10 0.26800 0.35000 0.35600 0.13000 0.04433 O 0

loop_
_cod_changelog_entry_id
_cod_changelog_entry_author
_cod_changelog_entry_date
_cod_changelog_entry_text
1
;cod-tools version 3.8.0
Id: cif_guess_AMCSD_atom_types 9581 2023-05-17 12:35:41Z saulius
;
2023-05-23T09:15:49+03:00
;Derived atom types and hydrogen counts
from atom names that follow the AMCSD naming convention
(Wat == water, O-H == hydroxyl).
;

loop_
_cod_related_entry_id
_cod_related_entry_database
_cod_related_entry_code
1 AMCSD 0005575
